data_4347624
loop_
_publ_author_name
'Carter, Korey P.'
'Thomas, Kara E.'
'Pope, Simon J. A.'
'Holmberg, Rebecca J.'
'Butcher, Ray J.'
'Murugesu, Muralee'
'Cahill, Christopher L.'

_publ_section_title
;
 Supramolecular Assembly of Molecular Rare-Earth-3,5-Dichlorobenzoic
 Acid-2,2':6',2&#x2033;-Terpyridine Materials: Structural Systematics,
 Luminescence Properties, and Magnetic Behavior.
;
_journal_issue 14
_journal_name_full 'Inorganic chemistry'
_journal_page_first 6902
_journal_page_last 6915
_journal_paper_doi 10.1021/acs.inorgchem.6b00408
_journal_volume 55
_journal_year 2016
_chemical_formula_sum 'C114 H58 Cl24 Dy4 N6 O24'
_chemical_formula_weight 3396.46
_space_group_crystal_system triclinic
_space_group_IT_number 2
_space_group_name_Hall '-P 1'
_space_group_name_H-M_alt 'P -1'
_symmetry_cell_setting triclinic
_symmetry_Int_Tables_number 2
_symmetry_space_group_name_H-M 'P -1'
_atom_sites_solution_hydrogens geom
_audit_creation_method SHELXL-2014/7
_cell_angle_alpha 74.909(7)
_cell_angle_beta 79.710(8)
_cell_angle_gamma 70.042(8)
_cell_formula_units_Z 1
_cell_length_a 12.7502(13)
_cell_length_b 16.3218(16)
_cell_length_c 16.4396(16)
_cell_measurement_reflns_used 67783
_cell_measurement_temperature 100(2)
_cell_measurement_theta_max 52.906
_cell_measurement_theta_min 4.479
_cell_volume 3089.6(6)
_computing_cell_refinement 'SAINT, Bruker-AXS'
_computing_data_collection 'APEX, Bruker-AXS'
_computing_data_reduction 'SAINT, Bruker-AXS'
_computing_molecular_graphics 'WINGX (Farrugia, 2012)'
_computing_publication_material 'Crystal Maker (Palmer, 2009)'
_computing_structure_refinement 'SHELXL-2014/7 (Sheldrick, 2014)'
_computing_structure_solution 'SIR92 (Gualardi, 1994)'
_diffrn_ambient_temperature 100(2)
_diffrn_measured_fraction_theta_full 1.000
_diffrn_measured_fraction_theta_max 0.987
_diffrn_measurement_device_type 'Bruker APEX II CCD'
_diffrn_measurement_method 'omega scans'
_diffrn_radiation_probe x-ray
_diffrn_radiation_type MoK\a
_diffrn_radiation_wavelength 0.71073
_diffrn_reflns_av_unetI/netI 0.0360
_diffrn_reflns_Laue_measured_fraction_full 1.000
_diffrn_reflns_Laue_measured_fraction_max 0.987
_diffrn_reflns_number 12714
_diffrn_reflns_point_group_measured_fraction_full 1.000
_diffrn_reflns_point_group_measured_fraction_max 0.987
_diffrn_reflns_theta_full 25.500
_diffrn_reflns_theta_max 26.564
_diffrn_reflns_theta_min 1.289
_diffrn_source 'fine-focus sealed tube'
_exptl_absorpt_coefficient_mu 2.982
_exptl_absorpt_correction_T_max 0.7454
_exptl_absorpt_correction_T_min 0.6096
_exptl_absorpt_correction_type empirical
_exptl_absorpt_process_details 'TWINABS, Bruker-AXS (2008)'
_exptl_crystal_colour Colorless
_exptl_crystal_density_diffrn 1.825
_exptl_crystal_description Plate
_exptl_crystal_F_000 1648
_exptl_crystal_recrystallization_method Hydrothermal
_exptl_crystal_size_max 0.22
_exptl_crystal_size_mid 0.15
_exptl_crystal_size_min 0.10
_refine_diff_density_max 1.308
_refine_diff_density_min -0.779
_refine_diff_density_rms 0.112
_refine_ls_extinction_method none
_refine_ls_goodness_of_fit_ref 1.055
_refine_ls_hydrogen_treatment constr
_refine_ls_matrix_type full
_refine_ls_number_parameters 775
_refine_ls_number_reflns 12714
_refine_ls_number_restraints 0
_refine_ls_restrained_S_all 1.055
_refine_ls_R_factor_all 0.0367
_refine_ls_R_factor_gt 0.0269
_refine_ls_shift/su_max 0.001
_refine_ls_shift/su_mean 0.000
_refine_ls_structure_factor_coef Fsqd
_refine_ls_weighting_details 'w=1/[\s^2^(Fo^2^)+(0.0225P)^2^+2.9248P] where P=(Fo^2^+2Fc^2^)/3'
_refine_ls_weighting_scheme calc
_refine_ls_wR_factor_gt 0.0550
_refine_ls_wR_factor_ref 0.0575
_reflns_Friedel_coverage 0.000
_reflns_number_gt 10702
_reflns_number_total 12714
_reflns_threshold_expression 'I > 2\s(I)'
_cod_data_source_file ic6b00408_si_002.cif
_cod_data_source_block Complex_10
_cod_database_code 4347624
_shelx_space_group_comment
;
The symmetry employed for this shelxl refinement is uniquely defined
by the following loop, which should always be used as a source of
symmetry information in preference to the above space-group names.
They are only intended as comments.
;

loop_
_space_group_symop_operation_xyz
'x, y, z'
'-x, -y, -z'

loop_
_atom_site_label
_atom_site_type_symbol
_atom_site_fract_x
_atom_site_fract_y
_atom_site_fract_z
_atom_site_U_iso_or_equiv
_atom_site_adp_type
_atom_site_occupancy
_atom_site_site_symmetry_order
_atom_site_calc_flag
_atom_site_refinement_flags_posn
_atom_site_refinement_flags_adp
Cl6 Cl 0.75208(8) 0.81577(6) 0.32290(6) 0.0277(2) Uani 1 1 d . .
Cl9 Cl 0.69509(8) 0.11167(8) 0.01686(7) 0.0407(3) Uani 1 1 d . .
Cl10 Cl 1.09900(8) -0.02104(7) 0.13761(7) 0.0361(2) Uani 1 1 d . .
Cl5 Cl 0.36934(8) 0.86745(6) 0.19588(7) 0.0364(3) Uani 1 1 d . .
Dy1 Dy 0.58890(2) 0.46234(2) 0.10925(2) 0.00822(4) Uani 1 1 d . .
Dy2 Dy 0.82724(2) 0.36234(2) 0.34579(2) 0.00847(4) Uani 1 1 d . .
Cl3 Cl 1.09218(9) 0.20473(9) -0.07509(8) 0.0540(3) Uani 1 1 d . .
Cl12 Cl 1.24037(7) -0.01375(6) 0.63799(6) 0.02264(19) Uani 1 1 d . .
Cl7 Cl 0.21795(7) 0.24105(6) 0.40090(5) 0.01933(18) Uani 1 1 d . .
Cl11 Cl 0.84698(8) -0.07513(6) 0.66633(6) 0.0238(2) Uani 1 1 d . .
Cl8 Cl 0.59272(8) 0.06760(6) 0.55808(6) 0.0250(2) Uani 1 1 d . .
Cl2 Cl 0.50080(9) 0.92349(6) -0.27822(6) 0.0305(2) Uani 1 1 d . .
Cl1 Cl 0.64696(8) 0.91487(6) 0.01183(6) 0.0296(2) Uani 1 1 d . .
Cl4 Cl 0.85600(11) 0.24395(8) -0.32893(7) 0.0499(3) Uani 1 1 d . .
O11 O 0.81888(18) 0.22542(15) 0.43939(14) 0.0162(5) Uani 1 1 d . .
O8 O 0.65444(18) 0.35376(14) 0.33191(13) 0.0133(5) Uani 1 1 d . .
O10 O 0.87616(18) 0.27919(15) 0.24244(14) 0.0141(5) Uani 1 1 d . .
O5 O 0.61195(19) 0.53538(14) 0.20149(14) 0.0162(5) Uani 1 1 d . .
O7 O 0.52916(19) 0.38445(16) 0.23960(14) 0.0196(5) Uani 1 1 d . .
O6 O 0.76172(19) 0.50524(14) 0.26928(14) 0.0149(5) Uani 1 1 d . .
O12 O 0.96734(18) 0.26469(15) 0.43880(14) 0.0160(5) Uani 1 1 d . .
O9 O 0.75010(19) 0.35605(15) 0.15025(14) 0.0184(5) Uani 1 1 d . .
O3 O 0.6874(2) 0.42732(16) -0.01641(14) 0.0202(5) Uani 1 1 d . .
O1 O 0.6123(2) 0.59685(15) 0.02982(15) 0.0224(6) Uani 1 1 d . .
O4 O 0.40832(19) 0.55719(16) 0.12377(14) 0.0197(5) Uani 1 1 d . .
O2 O 0.4974(2) 0.38422(15) 0.06927(15) 0.0199(5) Uani 1 1 d . .
N1 N 0.7116(2) 0.41412(18) 0.47371(16) 0.0151(6) Uani 1 1 d . .
N3 N 1.0074(2) 0.39116(18) 0.27303(17) 0.0141(6) Uani 1 1 d . .
C2 C 0.5668(3) 0.7350(2) -0.06775(19) 0.0112(7) Uani 1 1 d . .
N2 N 0.8889(2) 0.46915(17) 0.40183(16) 0.0127(6) Uani 1 1 d . .
C29 C 0.8227(3) 0.2861(2) 0.18172(19) 0.0117(7) Uani 1 1 d . .
C36 C 0.9127(3) 0.2095(2) 0.4657(2) 0.0125(7) Uani 1 1 d . .
C15 C 0.6743(3) 0.5574(2) 0.23640(19) 0.0124(7) Uani 1 1 d . .
C16 C 0.6390(3) 0.6539(2) 0.24201(19) 0.0124(7) Uani 1 1 d . .
C6 C 0.5402(3) 0.8662(2) -0.1777(2) 0.0173(7) Uani 1 1 d . .
C28 C 0.5750(3) 0.2112(2) 0.42852(19) 0.0133(7) Uani 1 1 d . .
H28 H 0.6482 0.2054 0.4354 0.016 Uiso 1 1 calc R U
C37 C 0.9578(3) 0.1251(2) 0.52926(19) 0.0113(7) Uani 1 1 d . .
C17 C 0.5357(3) 0.7108(2) 0.2151(2) 0.0152(7) Uani 1 1 d . .
H31 H 0.4917 0.6903 0.1908 0.018 Uiso 1 1 calc R U
C23 C 0.5172(3) 0.2785(2) 0.36635(19) 0.0122(7) Uani 1 1 d . .
C41 C 1.1051(3) 0.0203(2) 0.6082(2) 0.0153(7) Uani 1 1 d . .
C8 C 0.6776(3) 0.4107(2) -0.0845(2) 0.0136(7) Uani 1 1 d . .
C42 C 1.0659(3) 0.1003(2) 0.5519(2) 0.0138(7) Uani 1 1 d . .
H42 H 1.1110 0.1368 0.5296 0.017 Uiso 1 1 calc R U
C30 C 0.8491(3) 0.2053(2) 0.14510(19) 0.0126(7) Uani 1 1 d . .
C20 C 0.6681(3) 0.7741(2) 0.2825(2) 0.0176(7) Uani 1 1 d . .
C21 C 0.7063(3) 0.6860(2) 0.2752(2) 0.0153(7) Uani 1 1 d . .
H35 H 0.7758 0.6488 0.2921 0.018 Uiso 1 1 calc R U
C7 C 0.5345(3) 0.7802(2) -0.1481(2) 0.0132(7) Uani 1 1 d . .
H7 H 0.5098 0.7533 -0.1810 0.016 Uiso 1 1 calc R U
C3 C 0.6037(3) 0.7750(2) -0.0183(2) 0.0124(7) Uani 1 1 d . .
H3 H 0.6265 0.7443 0.0350 0.015 Uiso 1 1 calc R U
C24 C 0.4079(3) 0.2865(2) 0.35659(19) 0.0116(7) Uani 1 1 d . .
H24 H 0.3699 0.3306 0.3140 0.014 Uiso 1 1 calc R U
C22 C 0.5724(3) 0.3438(2) 0.30769(19) 0.0122(7) Uani 1 1 d . .
C4 C 0.6058(3) 0.8616(2) -0.0502(2) 0.0181(7) Uani 1 1 d . .
C38 C 0.8892(3) 0.0720(2) 0.56475(19) 0.0133(7) Uani 1 1 d . .
H38 H 0.8161 0.0896 0.5506 0.016 Uiso 1 1 calc R U
C1 C 0.5603(3) 0.6423(2) -0.0334(2) 0.0152(7) Uani 1 1 d . .
C39 C 0.9313(3) -0.0075(2) 0.6214(2) 0.0157(7) Uani 1 1 d . .
C25 C 0.3564(3) 0.2283(2) 0.4107(2) 0.0143(7) Uani 1 1 d . .
C19 C 0.5655(3) 0.8304(2) 0.2586(2) 0.0216(8) Uani 1 1 d . .
H33 H 0.5408 0.8893 0.2646 0.026 Uiso 1 1 calc R U
C40 C 1.0400(3) -0.0356(2) 0.6429(2) 0.0148(7) Uani 1 1 d . .
H40 H 1.0685 -0.0901 0.6795 0.018 Uiso 1 1 calc R U
C18 C 0.4999(3) 0.7976(2) 0.2253(2) 0.0187(8) Uani 1 1 d . .
C32 C 0.7935(3) 0.1217(2) 0.0712(2) 0.0229(8) Uani 1 1 d . .
C31 C 0.7698(3) 0.1973(2) 0.1019(2) 0.0169(7) Uani 1 1 d . .
H17 H 0.7019 0.2425 0.0940 0.020 Uiso 1 1 calc R U
C5 C 0.5763(3) 0.9080(2) -0.1301(2) 0.0193(8) Uani 1 1 d . .
H5 H 0.5806 0.9655 -0.1513 0.023 Uiso 1 1 calc R U
C26 C 0.4115(3) 0.1607(2) 0.4733(2) 0.0167(7) Uani 1 1 d . .
H26 H 0.3762 0.1217 0.5096 0.020 Uiso 1 1 calc R U
C14 C 0.7715(3) 0.3251(2) -0.1976(2) 0.0198(8) Uani 1 1 d . .
H14 H 0.7049 0.3488 -0.2230 0.024 Uiso 1 1 calc R U
C43 C 0.6296(3) 0.3796(2) 0.5128(2) 0.0200(8) Uani 1 1 d . .
H43 H 0.6147 0.3391 0.4894 0.024 Uiso 1 1 calc R U
C9 C 0.7783(3) 0.3471(2) -0.1227(2) 0.0144(7) Uani 1 1 d . .
C48 C 0.8235(3) 0.5100(2) 0.4632(2) 0.0159(7) Uani 1 1 d . .
C35 C 0.9517(3) 0.1386(2) 0.1551(2) 0.0140(7) Uani 1 1 d . .
H21 H 1.0057 0.1447 0.1824 0.017 Uiso 1 1 calc R U
C47 C 0.7326(3) 0.4733(2) 0.5081(2) 0.0165(7) Uani 1 1 d . .
C27 C 0.5210(3) 0.1531(2) 0.4800(2) 0.0166(7) Uani 1 1 d . .
C10 C 0.8771(3) 0.3109(2) -0.0848(2) 0.0238(8) Uani 1 1 d . .
H10 H 0.8827 0.3251 -0.0348 0.029 Uiso 1 1 calc R U
C13 C 0.8640(3) 0.2681(2) -0.2337(2) 0.0268(9) Uani 1 1 d . .
C52 C 0.9735(3) 0.4995(2) 0.3587(2) 0.0155(7) Uani 1 1 d . .
C11 C 0.9684(3) 0.2527(3) -0.1230(3) 0.0304(9) Uani 1 1 d . .
C34 C 0.9719(3) 0.0634(2) 0.1240(2) 0.0211(8) Uani 1 1 d . .
C53 C 1.0434(3) 0.4520(2) 0.2922(2) 0.0160(7) Uani 1 1 d . .
C51 C 0.9943(3) 0.5710(2) 0.3757(2) 0.0221(8) Uani 1 1 d . .
H51 H 1.0530 0.5908 0.3452 0.027 Uiso 1 1 calc R U
C44 C 0.5661(3) 0.4010(3) 0.5862(2) 0.0256(9) Uani 1 1 d . .
H44 H 0.5097 0.3756 0.6111 0.031 Uiso 1 1 calc R U
C46 C 0.6719(3) 0.4967(2) 0.5824(2) 0.0244(9) Uani 1 1 d . .
H46 H 0.6881 0.5366 0.6057 0.029 Uiso 1 1 calc R U
C49 C 0.8404(3) 0.5824(2) 0.4821(2) 0.0232(8) Uani 1 1 d . .
H49 H 0.7935 0.6100 0.5240 0.028 Uiso 1 1 calc R U
C57 C 1.0706(3) 0.3466(3) 0.2145(2) 0.0220(8) Uani 1 1 d . .
H57 H 1.0468 0.3040 0.2015 0.026 Uiso 1 1 calc R U
C54 C 1.1423(3) 0.4686(2) 0.2519(2) 0.0245(8) Uani 1 1 d . .
H54 H 1.1653 0.5112 0.2656 0.029 Uiso 1 1 calc R U
C33 C 0.8939(3) 0.0530(2) 0.0822(2) 0.0248(8) Uani 1 1 d . .
H19 H 0.9083 0.0016 0.0620 0.030 Uiso 1 1 calc R U
C50 C 0.9268(3) 0.6127(2) 0.4386(2) 0.0264(9) Uani 1 1 d . .
H50 H 0.9400 0.6605 0.4510 0.032 Uiso 1 1 calc R U
C45 C 0.5874(3) 0.4604(3) 0.6217(2) 0.0290(9) Uani 1 1 d . .
H45 H 0.5459 0.4759 0.6710 0.035 Uiso 1 1 calc R U
C12 C 0.9620(3) 0.2312(3) -0.1967(3) 0.0319(10) Uani 1 1 d . .
H12 H 1.0235 0.1920 -0.2212 0.038 Uiso 1 1 calc R U
C55 C 1.2061(3) 0.4219(3) 0.1917(3) 0.0308(9) Uani 1 1 d . .
H55 H 1.2727 0.4319 0.1649 0.037 Uiso 1 1 calc R U
C56 C 1.1688(3) 0.3602(3) 0.1725(2) 0.0294(9) Uani 1 1 d . .
H56 H 1.2092 0.3281 0.1317 0.035 Uiso 1 1 calc R U

loop_
_atom_site_aniso_label
_atom_site_aniso_U_11
_atom_site_aniso_U_22
_atom_site_aniso_U_33
_atom_site_aniso_U_23
_atom_site_aniso_U_13
_atom_site_aniso_U_12
Cl6 0.0303(5) 0.0227(5) 0.0399(6) -0.0152(4) -0.0066(4) -0.0128(4)
Cl9 0.0197(5) 0.0567(7) 0.0635(7) -0.0483(6) -0.0035(5) -0.0083(5)
Cl10 0.0288(5) 0.0238(5) 0.0501(6) -0.0192(5) -0.0124(5) 0.0113(4)
Cl5 0.0235(5) 0.0144(5) 0.0686(8) -0.0054(5) -0.0191(5) 0.0023(4)
Dy1 0.01038(8) 0.00730(8) 0.00773(8) -0.00111(6) -0.00196(6) -0.00355(6)
Dy2 0.00815(8) 0.00886(8) 0.00897(8) -0.00148(6) -0.00128(6) -0.00346(6)
Cl3 0.0192(5) 0.0616(8) 0.0610(8) -0.0046(6) -0.0099(5) 0.0091(5)
Cl12 0.0184(4) 0.0181(4) 0.0306(5) -0.0009(4) -0.0130(4) -0.0026(4)
Cl7 0.0126(4) 0.0206(4) 0.0278(5) -0.0035(4) -0.0015(3) -0.0106(3)
Cl11 0.0287(5) 0.0203(5) 0.0250(5) 0.0053(4) -0.0073(4) -0.0162(4)
Cl8 0.0247(5) 0.0236(5) 0.0224(5) 0.0113(4) -0.0068(4) -0.0120(4)
Cl2 0.0521(6) 0.0177(5) 0.0165(5) 0.0035(4) -0.0100(4) -0.0063(4)
Cl1 0.0368(6) 0.0178(5) 0.0441(6) -0.0095(4) -0.0204(4) -0.0107(4)
Cl4 0.0605(8) 0.0578(8) 0.0419(7) -0.0390(6) 0.0143(6) -0.0203(6)
O11 0.0127(12) 0.0146(12) 0.0205(13) 0.0027(10) -0.0082(10) -0.0048(10)
O8 0.0131(12) 0.0168(12) 0.0117(12) 0.0025(9) -0.0040(9) -0.0095(10)
O10 0.0109(12) 0.0173(12) 0.0164(12) -0.0076(10) -0.0022(9) -0.0039(10)
O5 0.0212(13) 0.0126(12) 0.0174(12) -0.0064(10) -0.0084(10) -0.0028(10)
O7 0.0148(12) 0.0298(14) 0.0140(12) 0.0060(10) -0.0046(10) -0.0129(11)
O6 0.0165(12) 0.0113(12) 0.0179(12) -0.0011(9) -0.0066(10) -0.0045(10)
O12 0.0132(12) 0.0135(12) 0.0198(13) 0.0029(10) -0.0049(9) -0.0053(10)
O9 0.0201(13) 0.0145(12) 0.0180(13) -0.0053(10) -0.0051(10) 0.0009(10)
O3 0.0224(14) 0.0279(14) 0.0108(12) -0.0071(10) -0.0002(10) -0.0067(11)
O1 0.0360(16) 0.0158(13) 0.0179(13) 0.0022(10) -0.0063(11) -0.0137(11)
O4 0.0143(13) 0.0212(13) 0.0215(13) -0.0071(10) -0.0062(10) 0.0012(10)
O2 0.0202(13) 0.0171(13) 0.0295(14) -0.0094(11) -0.0044(11) -0.0104(11)
N1 0.0161(15) 0.0157(15) 0.0112(14) -0.0018(11) -0.0028(11) -0.0024(12)
N3 0.0111(14) 0.0168(15) 0.0153(15) -0.0013(12) -0.0015(11) -0.0069(12)
C2 0.0077(15) 0.0143(17) 0.0128(16) -0.0040(13) 0.0020(12) -0.0055(13)
N2 0.0138(14) 0.0117(14) 0.0129(14) -0.0008(11) -0.0066(11) -0.0032(11)
C29 0.0110(16) 0.0137(17) 0.0100(16) -0.0022(13) 0.0023(12) -0.0052(13)
C36 0.0121(17) 0.0135(17) 0.0115(16) -0.0061(13) 0.0022(13) -0.0023(13)
C15 0.0160(17) 0.0133(17) 0.0064(16) -0.0009(13) 0.0016(13) -0.0050(14)
C16 0.0154(17) 0.0124(16) 0.0091(16) -0.0019(13) 0.0001(13) -0.0049(13)
C6 0.0189(18) 0.0132(17) 0.0149(18) 0.0017(14) -0.0017(14) -0.0025(14)
C28 0.0093(16) 0.0198(18) 0.0143(17) -0.0049(14) 0.0002(13) -0.0086(14)
C37 0.0146(17) 0.0116(16) 0.0080(16) -0.0026(12) -0.0027(12) -0.0031(13)
C17 0.0160(17) 0.0139(17) 0.0173(18) -0.0006(14) -0.0038(14) -0.0077(14)
C23 0.0137(17) 0.0149(17) 0.0096(16) -0.0038(13) 0.0012(12) -0.0066(14)
C41 0.0163(18) 0.0145(17) 0.0154(17) -0.0050(14) -0.0054(13) -0.0019(14)
C8 0.0132(17) 0.0140(17) 0.0121(17) -0.0009(13) 0.0007(13) -0.0047(14)
C42 0.0176(18) 0.0135(17) 0.0132(17) -0.0057(13) -0.0012(13) -0.0066(14)
C30 0.0147(17) 0.0128(17) 0.0105(16) -0.0037(13) -0.0003(13) -0.0039(14)
C20 0.0219(19) 0.0163(18) 0.0203(19) -0.0072(14) -0.0009(14) -0.0115(15)
C21 0.0141(17) 0.0185(18) 0.0132(17) -0.0038(14) -0.0002(13) -0.0054(14)
C7 0.0121(17) 0.0153(17) 0.0137(17) -0.0069(13) -0.0020(13) -0.0028(14)
C3 0.0109(16) 0.0117(16) 0.0150(17) -0.0013(13) -0.0035(13) -0.0038(13)
C24 0.0127(16) 0.0126(16) 0.0107(16) -0.0045(13) 0.0001(12) -0.0045(13)
C22 0.0119(16) 0.0148(17) 0.0095(16) -0.0015(13) -0.0008(13) -0.0046(13)
C4 0.0173(18) 0.0155(18) 0.026(2) -0.0081(15) -0.0043(14) -0.0071(15)
C38 0.0148(17) 0.0152(17) 0.0104(16) -0.0013(13) -0.0029(13) -0.0054(14)
C1 0.0164(18) 0.0153(17) 0.0163(18) -0.0044(14) 0.0035(14) -0.0095(14)
C39 0.0237(19) 0.0147(17) 0.0120(17) -0.0017(13) -0.0008(14) -0.0114(15)
C25 0.0106(16) 0.0186(18) 0.0184(18) -0.0089(14) 0.0016(13) -0.0084(14)
C19 0.027(2) 0.0089(17) 0.028(2) -0.0061(15) 0.0005(16) -0.0041(15)
C40 0.0197(18) 0.0121(17) 0.0115(17) -0.0003(13) -0.0054(13) -0.0032(14)
C18 0.0168(18) 0.0095(17) 0.026(2) -0.0014(14) -0.0032(15) 0.0000(14)
C32 0.0164(19) 0.028(2) 0.031(2) -0.0180(17) -0.0002(15) -0.0080(16)
C31 0.0120(17) 0.0194(18) 0.0208(19) -0.0101(15) -0.0013(14) -0.0027(14)
C5 0.0218(19) 0.0087(17) 0.027(2) 0.0007(14) -0.0010(15) -0.0081(14)
C26 0.0159(18) 0.0180(18) 0.0180(18) -0.0043(14) 0.0050(14) -0.0107(15)
C14 0.0198(19) 0.0184(19) 0.0214(19) -0.0060(15) 0.0049(15) -0.0084(15)
C43 0.0202(19) 0.027(2) 0.0135(18) -0.0030(15) -0.0001(14) -0.0107(16)
C9 0.0143(17) 0.0119(16) 0.0151(17) -0.0006(13) 0.0016(13) -0.0047(14)
C48 0.0176(18) 0.0157(17) 0.0137(17) -0.0039(14) -0.0096(14) 0.0000(14)
C35 0.0117(17) 0.0164(17) 0.0144(17) -0.0049(14) -0.0025(13) -0.0035(14)
C47 0.0191(18) 0.0147(17) 0.0133(17) -0.0028(14) -0.0061(14) -0.0001(14)
C27 0.0207(18) 0.0140(17) 0.0145(17) 0.0004(14) -0.0039(14) -0.0060(14)
C10 0.0175(19) 0.029(2) 0.0188(19) 0.0013(16) -0.0024(15) -0.0039(16)
C13 0.031(2) 0.022(2) 0.028(2) -0.0126(17) 0.0103(17) -0.0105(17)
C52 0.0139(17) 0.0155(17) 0.0179(18) 0.0004(14) -0.0094(14) -0.0045(14)
C11 0.0141(19) 0.024(2) 0.040(2) 0.0035(18) -0.0014(17) 0.0017(16)
C34 0.0177(19) 0.0161(18) 0.026(2) -0.0077(15) -0.0030(15) 0.0027(15)
C53 0.0156(17) 0.0129(17) 0.0191(18) 0.0034(14) -0.0051(14) -0.0074(14)
C51 0.023(2) 0.0161(19) 0.030(2) -0.0004(16) -0.0121(16) -0.0089(16)
C44 0.022(2) 0.030(2) 0.0169(19) -0.0001(16) 0.0034(15) -0.0045(17)
C46 0.031(2) 0.023(2) 0.0165(19) -0.0103(15) -0.0044(16) 0.0012(17)
C49 0.032(2) 0.0158(18) 0.023(2) -0.0064(15) -0.0130(16) -0.0020(16)
C57 0.0154(18) 0.031(2) 0.022(2) -0.0110(16) 0.0043(15) -0.0100(16)
C54 0.0152(19) 0.024(2) 0.038(2) 0.0011(17) -0.0037(16) -0.0152(16)
C33 0.028(2) 0.021(2) 0.030(2) -0.0174(17) 0.0014(16) -0.0061(16)
C50 0.038(2) 0.0147(19) 0.035(2) -0.0050(16) -0.0227(18) -0.0094(17)
C45 0.028(2) 0.029(2) 0.0152(19) -0.0048(16) 0.0036(16) 0.0059(18)
C12 0.025(2) 0.026(2) 0.040(3) -0.0144(19) 0.0101(18) -0.0019(18)
C55 0.0163(19) 0.038(2) 0.035(2) 0.0017(19) 0.0045(16) -0.0142(18)
C56 0.019(2) 0.042(2) 0.027(2) -0.0135(19) 0.0097(16) -0.0109(18)

loop_
_atom_type_symbol
_atom_type_description
_atom_type_scat_dispersion_real
_atom_type_scat_dispersion_imag
_atom_type_scat_source
C C 0.0033 0.0016 'International Tables Vol C Tables 4.2.6.8 and 6.1.1.4'
H H 0.0000 0.0000 'International Tables Vol C Tables 4.2.6.8 and 6.1.1.4'
N N 0.0061 0.0033 'International Tables Vol C Tables 4.2.6.8 and 6.1.1.4'
O O 0.0106 0.0060 'International Tables Vol C Tables 4.2.6.8 and 6.1.1.4'
Cl Cl 0.1484 0.1585 'International Tables Vol C Tables 4.2.6.8 and 6.1.1.4'
Dy Dy -0.1892 4.4098 'International Tables Vol C Tables 4.2.6.8 and 6.1.1.4'

loop_
_geom_angle_atom_site_label_1
_geom_angle_atom_site_label_2
_geom_angle_atom_site_label_3
_geom_angle
_geom_angle_site_symmetry_1
_geom_angle_site_symmetry_3
O9 Dy1 O2 102.82(8) . .
O9 Dy1 O5 86.25(8) . .
O2 Dy1 O5 151.46(9) . .
O9 Dy1 O4 157.59(8) . .
O2 Dy1 O4 81.01(8) . .
O5 Dy1 O4 80.95(8) . .
O9 Dy1 O3 76.11(8) . .
O2 Dy1 O3 74.89(8) . .
O5 Dy1 O3 133.62(8) . .
O4 Dy1 O3 125.74(8) . .
O9 Dy1 O1 114.38(9) . .
O2 Dy1 O1 124.56(8) . .
O5 Dy1 O1 73.06(8) . .
O4 Dy1 O1 79.36(9) . .
O3 Dy1 O1 75.95(9) . .
O9 Dy1 O7 77.48(8) . .
O2 Dy1 O7 78.14(8) . .
O5 Dy1 O7 77.55(8) . .
O4 Dy1 O7 81.83(8) . .
O3 Dy1 O7 136.55(9) . .
O1 Dy1 O7 147.13(9) . .
O6 Dy2 O8 84.32(8) . .
O6 Dy2 O10 102.43(8) . .
O8 Dy2 O10 79.44(8) . .
O6 Dy2 O11 157.60(8) . .
O8 Dy2 O11 75.73(7) . .
O10 Dy2 O11 84.03(8) . .
O6 Dy2 O12 143.36(8) . .
O8 Dy2 O12 129.99(7) . .
O10 Dy2 O12 97.13(8) . .
O11 Dy2 O12 54.39(7) . .
O6 Dy2 N1 88.39(8) . .
O8 Dy2 N1 78.12(8) . .
O10 Dy2 N1 153.94(8) . .
O11 Dy2 N1 77.75(8) . .
O12 Dy2 N1 87.31(8) . .
O6 Dy2 N3 78.44(8) . .
O8 Dy2 N3 147.52(8) . .
O10 Dy2 N3 77.71(8) . .
O11 Dy2 N3 123.95(8) . .
O12 Dy2 N3 75.86(8) . .
N1 Dy2 N3 128.07(9) . .
O6 Dy2 N2 69.45(8) . .
O8 Dy2 N2 133.54(8) . .
O10 Dy2 N2 142.02(8) . .
O11 Dy2 N2 118.02(8) . .
O12 Dy2 N2 76.03(8) . .
N1 Dy2 N2 63.97(9) . .
N3 Dy2 N2 64.35(9) . .
O6 Dy2 C36 166.51(8) . .
O8 Dy2 C36 102.86(8) . .
O10 Dy2 C36 90.22(8) . .
O11 Dy2 C36 27.16(8) . .
O12 Dy2 C36 27.24(8) . .
N1 Dy2 C36 82.04(9) . .
N3 Dy2 C36 100.01(9) . .
N2 Dy2 C36 97.68(9) . .
C36 O11 Dy2 93.47(19) . .
C22 O8 Dy2 166.0(2) . .
C29 O10 Dy2 129.2(2) . .
C15 O5 Dy1 150.3(2) . .
C22 O7 Dy1 135.0(2) . .
C15 O6 Dy2 139.4(2) . .
C36 O12 Dy2 92.01(18) . .
C29 O9 Dy1 165.5(2) . .
C8 O3 Dy1 143.2(2) . .
C1 O1 Dy1 123.6(2) . .
C8 O4 Dy1 138.8(2) 2_665 .
C1 O2 Dy1 166.1(2) 2_665 .
C43 N1 C47 118.0(3) . .
C43 N1 Dy2 119.8(2) . .
C47 N1 Dy2 122.1(2) . .
C57 N3 C53 117.7(3) . .
C57 N3 Dy2 121.3(2) . .
C53 N3 Dy2 121.0(2) . .
C3 C2 C7 121.1(3) . .
C3 C2 C1 119.3(3) . .
C7 C2 C1 119.6(3) . .
C52 N2 C48 118.7(3) . .
C52 N2 Dy2 119.6(2) . .
C48 N2 Dy2 120.2(2) . .
O9 C29 O10 124.1(3) . .
O9 C29 C30 118.3(3) . .
O10 C29 C30 117.6(3) . .
O11 C36 O12 120.1(3) . .
O11 C36 C37 119.3(3) . .
O12 C36 C37 120.6(3) . .
O11 C36 Dy2 59.37(16) . .
O12 C36 Dy2 60.76(16) . .
C37 C36 Dy2 178.3(2) . .
O5 C15 O6 125.4(3) . .
O5 C15 C16 116.7(3) . .
O6 C15 C16 117.8(3) . .
C21 C16 C17 120.1(3) . .
C21 C16 C15 121.0(3) . .
C17 C16 C15 118.9(3) . .
C5 C6 C7 122.2(3) . .
C5 C6 Cl2 119.0(3) . .
C7 C6 Cl2 118.9(3) . .
C27 C28 C23 118.3(3) . .
C27 C28 H28 120.8 . .
C23 C28 H28 120.8 . .
C42 C37 C38 120.7(3) . .
C42 C37 C36 120.8(3) . .
C38 C37 C36 118.5(3) . .
C18 C17 C16 119.0(3) . .
C18 C17 H31 120.5 . .
C16 C17 H31 120.5 . .
C28 C23 C24 120.4(3) . .
C28 C23 C22 120.6(3) . .
C24 C23 C22 119.0(3) . .
C42 C41 C40 122.2(3) . .
C42 C41 Cl12 120.2(3) . .
C40 C41 Cl12 117.6(2) . .
O3 C8 O4 125.9(3) . 2_665
O3 C8 C9 116.9(3) . .
O4 C8 C9 117.3(3) 2_665 .
C41 C42 C37 118.6(3) . .
C41 C42 H42 120.7 . .
C37 C42 H42 120.7 . .
C35 C30 C31 120.4(3) . .
C35 C30 C29 120.1(3) . .
C31 C30 C29 119.5(3) . .
C19 C20 C21 121.9(3) . .
C19 C20 Cl6 118.6(3) . .
C21 C20 Cl6 119.5(3) . .
C20 C21 C16 118.9(3) . .
C20 C21 H35 120.6 . .
C16 C21 H35 120.6 . .
C6 C7 C2 118.3(3) . .
C6 C7 H7 120.9 . .
C2 C7 H7 120.9 . .
C4 C3 C2 118.3(3) . .
C4 C3 H3 120.8 . .
C2 C3 H3 120.8 . .
C25 C24 C23 119.3(3) . .
C25 C24 H24 120.3 . .
C23 C24 H24 120.3 . .
O8 C22 O7 126.2(3) . .
O8 C22 C23 117.7(3) . .
O7 C22 C23 116.0(3) . .
C3 C4 C5 122.2(3) . .
C3 C4 Cl1 119.4(3) . .
C5 C4 Cl1 118.4(3) . .
C39 C38 C37 118.9(3) . .
C39 C38 H38 120.5 . .
C37 C38 H38 120.5 . .
O1 C1 O2 124.8(3) . 2_665
O1 C1 C2 117.4(3) . .
O2 C1 C2 117.8(3) 2_665 .
C40 C39 C38 121.7(3) . .
C40 C39 Cl11 118.6(3) . .
C38 C39 Cl11 119.7(3) . .
C24 C25 C26 121.7(3) . .
C24 C25 Cl7 119.3(3) . .
C26 C25 Cl7 119.0(3) . .
C20 C19 C18 118.5(3) . .
C20 C19 H33 120.7 . .
C18 C19 H33 120.7 . .
C39 C40 C41 117.8(3) . .
C39 C40 H40 121.1 . .
C41 C40 H40 121.1 . .
C17 C18 C19 121.5(3) . .
C17 C18 Cl5 119.4(3) . .
C19 C18 Cl5 119.1(3) . .
C31 C32 C33 122.0(3) . .
C31 C32 Cl9 119.1(3) . .
C33 C32 Cl9 118.9(3) . .
C32 C31 C30 118.9(3) . .
C32 C31 H17 120.5 . .
C30 C31 H17 120.5 . .
C4 C5 C6 117.9(3) . .
C4 C5 H5 121.1 . .
C6 C5 H5 121.1 . .
C27 C26 C25 117.5(3) . .
C27 C26 H26 121.2 . .
C25 C26 H26 121.2 . .
C13 C14 C9 119.7(3) . .
C13 C14 H14 120.2 . .
C9 C14 H14 120.2 . .
N1 C43 C44 123.3(3) . .
N1 C43 H43 118.3 . .
C44 C43 H43 118.3 . .
C10 C9 C14 119.8(3) . .
C10 C9 C8 120.9(3) . .
C14 C9 C8 119.3(3) . .
N2 C48 C49 121.9(3) . .
N2 C48 C47 115.9(3) . .
C49 C48 C47 122.3(3) . .
C34 C35 C30 118.9(3) . .
C34 C35 H21 120.6 . .
C30 C35 H21 120.6 . .
N1 C47 C46 121.1(3) . .
N1 C47 C48 116.4(3) . .
C46 C47 C48 122.5(3) . .
C26 C27 C28 122.7(3) . .
C26 C27 Cl8 118.3(3) . .
C28 C27 Cl8 119.0(3) . .
C9 C10 C11 118.7(4) . .
C9 C10 H10 120.7 . .
C11 C10 H10 120.7 . .
C12 C13 C14 121.2(4) . .
C12 C13 Cl4 119.4(3) . .
C14 C13 Cl4 119.3(3) . .
N2 C52 C51 121.6(3) . .
N2 C52 C53 116.6(3) . .
C51 C52 C53 121.8(3) . .
C12 C11 C10 121.6(4) . .
C12 C11 Cl3 119.1(3) . .
C10 C11 Cl3 119.3(3) . .
C35 C34 C33 121.9(3) . .
C35 C34 Cl10 119.2(3) . .
C33 C34 Cl10 118.9(3) . .
N3 C53 C54 121.2(3) . .
N3 C53 C52 117.0(3) . .
C54 C53 C52 121.8(3) . .
C52 C51 C50 119.5(3) . .
C52 C51 H51 120.2 . .
C50 C51 H51 120.2 . .
C45 C44 C43 119.0(4) . .
C45 C44 H44 120.5 . .
C43 C44 H44 120.5 . .
C45 C46 C47 120.0(3) . .
C45 C46 H46 120.0 . .
C47 C46 H46 120.0 . .
C50 C49 C48 119.4(3) . .
C50 C49 H49 120.3 . .
C48 C49 H49 120.3 . .
N3 C57 C56 123.7(3) . .
N3 C57 H57 118.1 . .
C56 C57 H57 118.1 . .
C55 C54 C53 120.1(3) . .
C55 C54 H54 119.9 . .
C53 C54 H54 119.9 . .
C34 C33 C32 117.8(3) . .
C34 C33 H19 121.1 . .
C32 C33 H19 121.1 . .
C49 C50 C51 119.0(3) . .
C49 C50 H50 120.5 . .
C51 C50 H50 120.5 . .
C44 C45 C46 118.6(3) . .
C44 C45 H45 120.7 . .
C46 C45 H45 120.7 . .
C13 C12 C11 119.0(3) . .
C13 C12 H12 120.5 . .
C11 C12 H12 120.5 . .
C56 C55 C54 118.2(3) . .
C56 C55 H55 120.9 . .
C54 C55 H55 120.9 . .
C55 C56 C57 119.0(4) . .
C55 C56 H56 120.5 . .
C57 C56 H56 120.5 . .

loop_
_geom_bond_atom_site_label_1
_geom_bond_atom_site_label_2
_geom_bond_distance
_geom_bond_site_symmetry_2
Cl6 C20 1.742(3) .
Cl9 C32 1.737(4) .
Cl10 C34 1.738(3) .
Cl5 C18 1.735(3) .
Dy1 O9 2.267(2) .
Dy1 O2 2.268(2) .
Dy1 O5 2.269(2) .
Dy1 O4 2.306(2) .
Dy1 O3 2.317(2) .
Dy1 O1 2.330(2) .
Dy1 O7 2.334(2) .
Dy2 O6 2.289(2) .
Dy2 O8 2.309(2) .
Dy2 O10 2.315(2) .
Dy2 O11 2.385(2) .
Dy2 O12 2.415(2) .
Dy2 N1 2.506(3) .
Dy2 N3 2.529(3) .
Dy2 N2 2.557(3) .
Dy2 C36 2.766(3) .
Cl3 C11 1.733(4) .
Cl12 C41 1.741(3) .
Cl7 C25 1.737(3) .
Cl11 C39 1.739(3) .
Cl8 C27 1.745(3) .
Cl2 C6 1.741(3) .
Cl1 C4 1.742(3) .
Cl4 C13 1.738(4) .
O11 C36 1.265(4) .
O8 C22 1.257(4) .
O10 C29 1.268(4) .
O5 C15 1.247(4) .
O7 C22 1.257(4) .
O6 C15 1.260(4) .
O12 C36 1.267(4) .
O9 C29 1.253(4) .
O3 C8 1.254(4) .
O1 C1 1.256(4) .
O4 C8 1.255(4) 2_665
O2 C1 1.258(4) 2_665
N1 C43 1.341(4) .
N1 C47 1.356(4) .
N3 C57 1.338(4) .
N3 C53 1.349(4) .
C2 C3 1.390(4) .
C2 C7 1.391(4) .
C2 C1 1.497(4) .
N2 C52 1.349(4) .
N2 C48 1.352(4) .
C29 C30 1.501(4) .
C36 C37 1.497(4) .
C15 C16 1.506(4) .
C16 C21 1.389(4) .
C16 C17 1.398(4) .
C6 C5 1.381(5) .
C6 C7 1.383(5) .
C28 C27 1.382(4) .
C28 C23 1.388(4) .
C28 H28 0.9300 .
C37 C42 1.388(4) .
C37 C38 1.389(4) .
C17 C18 1.379(5) .
C17 H31 0.9300 .
C23 C24 1.388(4) .
C23 C22 1.515(4) .
C41 C42 1.378(4) .
C41 C40 1.387(5) .
C8 O4 1.255(4) 2_665
C8 C9 1.504(4) .
C42 H42 0.9300 .
C30 C35 1.390(4) .
C30 C31 1.392(4) .
C20 C19 1.373(5) .
C20 C21 1.383(5) .
C21 H35 0.9300 .
C7 H7 0.9300 .
C3 C4 1.380(4) .
C3 H3 0.9300 .
C24 C25 1.379(4) .
C24 H24 0.9300 .
C4 C5 1.381(5) .
C38 C39 1.383(4) .
C38 H38 0.9300 .
C1 O2 1.258(4) 2_665
C39 C40 1.383(5) .
C25 C26 1.382(5) .
C19 C18 1.381(5) .
C19 H33 0.9300 .
C40 H40 0.9300 .
C32 C31 1.373(5) .
C32 C33 1.388(5) .
C31 H17 0.9300 .
C5 H5 0.9300 .
C26 C27 1.381(5) .
C26 H26 0.9300 .
C14 C13 1.378(5) .
C14 C9 1.394(5) .
C14 H14 0.9300 .
C43 C44 1.382(5) .
C43 H43 0.9300 .
C9 C10 1.380(5) .
C48 C49 1.389(5) .
C48 C47 1.478(5) .
C35 C34 1.379(5) .
C35 H21 0.9300 .
C47 C46 1.393(5) .
C10 C11 1.396(5) .
C10 H10 0.9300 .
C13 C12 1.364(6) .
C52 C51 1.385(5) .
C52 C53 1.486(5) .
C11 C12 1.370(6) .
C34 C33 1.382(5) .
C53 C54 1.395(5) .
C51 C50 1.386(5) .
C51 H51 0.9300 .
C44 C45 1.373(5) .
C44 H44 0.9300 .
C46 C45 1.384(5) .
C46 H46 0.9300 .
C49 C50 1.370(5) .
C49 H49 0.9300 .
C57 C56 1.376(5) .
C57 H57 0.9300 .
C54 C55 1.379(5) .
C54 H54 0.9300 .
C33 H19 0.9300 .
C50 H50 0.9300 .
C45 H45 0.9300 .
C12 H12 0.9300 .
C55 C56 1.374(5) .
C55 H55 0.9300 .
C56 H56 0.9300 .
